data_7128646
loop_
_publ_author_name
'Liao, Guanming'
'Zhang, Jia'
'Zheng, Xiaoyan'
'Jia, Xiaodi'
'Xu, Jialiang'
'Zhao, Fenggui'
'Wang, Nan'
'Liu, Kanglei'
'Chen, Pangkuan'
'Yin, Xiaodong'

_publ_section_title
;
 Crystallization-induced emission enhancement of highly electron-deficient
 dicyanomethylene-bridged triarylboranes.
;
_journal_issue 64
_journal_name_full 'Chemical communications (Cambridge, England)'
_journal_page_first 7926
_journal_page_last 7929
_journal_paper_doi 10.1039/d1cc03311e
_journal_volume 57
_journal_year 2021
_chemical_formula_moiety 'C26 H14 B F9'
_chemical_formula_sum 'C26 H14 B F9'
_chemical_formula_weight 508.18
_space_group_crystal_system monoclinic
_space_group_IT_number 15
_space_group_name_Hall '-C 2yc'
_space_group_name_H-M_alt 'C 1 2/c 1'
_atom_sites_solution_hydrogens geom
_atom_sites_solution_primary dual
_audit_creation_date 2020-08-04
_audit_creation_method
;
Olex2 1.2
(compiled 2018.05.29 svn.r3508 for OlexSys, GUI svn.r5506)
;
_audit_update_record
;
2021-05-06 deposited with the CCDC.	2021-07-13 downloaded from the CCDC.
;
_cell_angle_alpha 90
_cell_angle_beta 95.837(14)
_cell_angle_gamma 90
_cell_formula_units_Z 8
_cell_length_a 17.458(8)
_cell_length_b 8.246(3)
_cell_length_c 30.523(11)
_cell_measurement_reflns_used 6250
_cell_measurement_temperature 180(2)
_cell_measurement_theta_max 26.34
_cell_measurement_theta_min 2.35
_cell_volume 4371(3)
_computing_molecular_graphics 'Olex2 (Dolomanov et al., 2009)'
_computing_publication_material 'Olex2 (Dolomanov et al., 2009)'
_computing_structure_refinement 'ShelXL (Sheldrick, 2015)'
_computing_structure_solution 'ShelXT (Sheldrick, 2015)'
_diffrn_ambient_temperature 180.0
_diffrn_measured_fraction_theta_full 0.998
_diffrn_measured_fraction_theta_max 0.996
_diffrn_measurement_device_type 'Bruker APEX-II CCD'
_diffrn_measurement_method '\f and \w scans'
_diffrn_radiation_type MoK\a
_diffrn_radiation_wavelength 0.71073
_diffrn_reflns_av_R_equivalents 0.0479
_diffrn_reflns_av_unetI/netI 0.0441
_diffrn_reflns_Laue_measured_fraction_full 0.998
_diffrn_reflns_Laue_measured_fraction_max 0.996
_diffrn_reflns_limit_h_max 22
_diffrn_reflns_limit_h_min -22
_diffrn_reflns_limit_k_max 10
_diffrn_reflns_limit_k_min -10
_diffrn_reflns_limit_l_max 39
_diffrn_reflns_limit_l_min -38
_diffrn_reflns_number 24991
_diffrn_reflns_point_group_measured_fraction_full 0.998
_diffrn_reflns_point_group_measured_fraction_max 0.996
_diffrn_reflns_theta_full 25.242
_diffrn_reflns_theta_max 27.533
_diffrn_reflns_theta_min 2.683
_diffrn_standards_number 0
_exptl_absorpt_coefficient_mu 0.142
_exptl_absorpt_correction_T_max 0.7456
_exptl_absorpt_correction_T_min 0.5617
_exptl_absorpt_correction_type multi-scan
_exptl_absorpt_process_details
'SADABS-2016/2 (Bruker,2016/2) was used for absorption correction. wR2(int) was 0.0798 before and 0.0520 after correction. The Ratio of minimum to maximum transmission is 0.7534. The \l/2 correction factor is Not present.'
_exptl_crystal_colour colourless
_exptl_crystal_colour_primary colourless
_exptl_crystal_density_diffrn 1.544
_exptl_crystal_description block
_exptl_crystal_F_000 2048
_exptl_crystal_size_max 0.37
_exptl_crystal_size_mid 0.3
_exptl_crystal_size_min 0.2
_refine_diff_density_max 0.481
_refine_diff_density_min -0.322
_refine_diff_density_rms 0.049
_refine_ls_extinction_method none
_refine_ls_goodness_of_fit_ref 1.029
_refine_ls_hydrogen_treatment constr
_refine_ls_matrix_type full
_refine_ls_number_parameters 353
_refine_ls_number_reflns 5027
_refine_ls_number_restraints 93
_refine_ls_restrained_S_all 1.114
_refine_ls_R_factor_all 0.0963
_refine_ls_R_factor_gt 0.0545
_refine_ls_shift/su_max 0.000
_refine_ls_shift/su_mean 0.000
_refine_ls_structure_factor_coef Fsqd
_refine_ls_weighting_details 'w=1/[\s^2^(Fo^2^)+(0.0696P)^2^+4.1931P] where P=(Fo^2^+2Fc^2^)/3'
_refine_ls_weighting_scheme calc
_refine_ls_wR_factor_gt 0.1333
_refine_ls_wR_factor_ref 0.1549
_reflns_Friedel_coverage 0.000
_reflns_number_gt 3224
_reflns_number_total 5027
_reflns_threshold_expression 'I > 2\s(I)'
_cod_data_source_file d1cc03311e2.cif
_cod_data_source_block mo_191016_wsn_lgm_4fb_0m_a
_cod_depositor_comments 'Adding full bibliography for 7128644--7128650.cif.'
_cod_database_code 7128646
_shelx_shelxl_version_number 2018/3
_shelx_space_group_comment
;
The symmetry employed for this shelxl refinement is uniquely defined
by the following loop, which should always be used as a source of
symmetry information in preference to the above space-group names.
They are only intended as comments.
;
_shelx_estimated_absorpt_t_max 0.972
_shelx_estimated_absorpt_t_min 0.949
_olex2_refinement_description
;
1. Fixed Uiso
 At 1.2 times of:
  All C(H) groups, All C(H,H) groups
2. Restrained distances
 F8-F9 \\sim F8-F7 \\sim F9-F7 \\sim F8A-F7A \\sim F8A-F9A \\sim F7A-F9A
 with sigma of 0.04
 C26-F8 \\sim C26-F9 \\sim C26-F7 \\sim C26-C21 \\sim C26-F8A \\sim C26-F7A
\\sim C26-F9A
 with sigma of 0.02
3. Rigid body (RIGU) restrains
 F8, F9, F7, C26, C21
 with sigma for 1-2 distances of 0.004 and sigma for 1-3 distances of 0.004
 F7, F8, C26, F9, C21
 with sigma for 1-2 distances of 0.004 and sigma for 1-3 distances of 0.004
 F8A, F7A, F9A, C26, C21
 with sigma for 1-2 distances of 0.004 and sigma for 1-3 distances of 0.004
4. Others
 Sof(F8A)=Sof(F7A)=Sof(F9A)=1-FVAR(1)
 Sof(F8)=Sof(F9)=Sof(F7)=FVAR(1)
5.a Secondary CH2 refined with riding coordinates:
 C7(H7A,H7B)
5.b Aromatic/amide H refined with riding coordinates:
 C9(H9), C20(H20), C14(H14), C2(H2), C11(H11), C22(H22), C5(H5), C12(H12),
 C13(H13), C3(H3), C4(H4), C16(H16)
;
_olex2_submission_original_sample_id 4FB_BIT
_olex2_submission_special_instructions 'No special instructions were received'

loop_
_space_group_symop_operation_xyz
'x, y, z'
'-x, y, -z+1/2'
'x+1/2, y+1/2, z'
'-x+1/2, y+1/2, -z+1/2'
'-x, -y, -z'
'x, -y, z-1/2'
'-x+1/2, -y+1/2, -z'
'x+1/2, -y+1/2, z-1/2'

loop_
_atom_site_label
_atom_site_type_symbol
_atom_site_fract_x
_atom_site_fract_y
_atom_site_fract_z
_atom_site_U_iso_or_equiv
_atom_site_adp_type
_atom_site_occupancy
_atom_site_site_symmetry_order
_atom_site_calc_flag
_atom_site_refinement_flags_posn
_atom_site_refinement_flags_adp
_atom_site_refinement_flags_occupancy
_atom_site_disorder_assembly
_atom_site_disorder_group
F8 F 0.3518(11) -0.0253(6) 0.5404(2) 0.168(6) Uani 0.446(8) 1 d D U P A 1
F1 F 0.43984(9) 0.70370(15) 0.43504(5) 0.0559(4) Uani 1 1 d . . . . .
F9 F 0.2920(3) 0.1827(11) 0.5577(2) 0.106(3) Uani 0.446(8) 1 d D U P A 1
F6 F 0.35122(10) -0.02274(17) 0.38084(5) 0.0630(4) Uani 1 1 d . . . . .
F7 F 0.4056(3) 0.1693(10) 0.57547(13) 0.0687(19) Uani 0.446(8) 1 d D U P A 1
F3 F 0.42296(12) 0.69480(17) 0.50248(5) 0.0762(5) Uani 1 1 d . . . . .
F2 F 0.32649(9) 0.70649(17) 0.45368(7) 0.0737(5) Uani 1 1 d . . . . .
F4 F 0.38551(12) 0.18517(17) 0.34622(4) 0.0803(6) Uani 1 1 d . . . . .
F5 F 0.46892(9) 0.0407(2) 0.38339(6) 0.0772(5) Uani 1 1 d . . . . .
C26 C 0.35414(17) 0.1241(3) 0.54098(8) 0.0550(7) Uani 1 1 d D U . . .
C10 C 0.24351(12) 0.6977(2) 0.28700(6) 0.0318(5) Uani 1 1 d . . . . .
C19 C 0.39131(12) 0.2061(2) 0.42340(7) 0.0348(5) Uani 1 1 d . . . . .
C9 C 0.32258(13) 0.7306(2) 0.28572(6) 0.0351(5) Uani 1 1 d . . . . .
H9 H 0.337609 0.804131 0.264217 0.042 Uiso 1 1 calc R . . . .
C20 C 0.37646(13) 0.1246(2) 0.46150(7) 0.0398(5) Uani 1 1 d . . . . .
H20 H 0.371082 0.009984 0.461233 0.048 Uiso 1 1 calc R . . . .
C17 C 0.35682(12) 0.5521(2) 0.34778(6) 0.0317(5) Uani 1 1 d . . . . .
C14 C 0.14177(13) 0.5557(3) 0.32133(7) 0.0389(5) Uani 1 1 d . . . . .
H14 H 0.126262 0.483697 0.343059 0.047 Uiso 1 1 calc R . . . .
C1 C 0.50537(13) 0.4853(3) 0.36870(7) 0.0362(5) Uani 1 1 d . . . . .
C8 C 0.37859(12) 0.6602(2) 0.31437(6) 0.0339(5) Uani 1 1 d . . . . .
C23 C 0.39188(12) 0.4574(2) 0.46141(6) 0.0334(5) Uani 1 1 d . . . . .
C2 C 0.56610(13) 0.3973(3) 0.39088(7) 0.0433(5) Uani 1 1 d . . . . .
H2 H 0.555448 0.323795 0.413451 0.052 Uiso 1 1 calc R . . . .
C21 C 0.36952(13) 0.2103(3) 0.49970(7) 0.0394(5) Uani 1 1 d D U . . .
C11 C 0.18539(14) 0.7687(3) 0.25722(7) 0.0409(5) Uani 1 1 d . . . . .
H11 H 0.199421 0.841370 0.235249 0.049 Uiso 1 1 calc R . . . .
C22 C 0.37675(13) 0.3778(3) 0.49980(7) 0.0377(5) Uani 1 1 d . . . . .
H22 H 0.371420 0.437786 0.525893 0.045 Uiso 1 1 calc R . . . .
C6 C 0.52269(13) 0.5945(3) 0.33544(7) 0.0383(5) Uani 1 1 d . . . . .
C25 C 0.39560(13) 0.6389(3) 0.46336(7) 0.0387(5) Uani 1 1 d . . . . .
C24 C 0.39888(14) 0.1036(3) 0.38345(7) 0.0424(5) Uani 1 1 d . . . . .
C5 C 0.59874(13) 0.6096(3) 0.32564(7) 0.0453(6) Uani 1 1 d . . . . .
H5 H 0.610468 0.682698 0.303215 0.054 Uiso 1 1 calc R . . . .
C12 C 0.10975(14) 0.7338(3) 0.25970(7) 0.0458(6) Uani 1 1 d . . . . .
H12 H 0.071643 0.783016 0.239540 0.055 Uiso 1 1 calc R . . . .
C13 C 0.08726(14) 0.6259(3) 0.29177(7) 0.0452(6) Uani 1 1 d . . . . .
H13 H 0.034299 0.601663 0.292916 0.054 Uiso 1 1 calc R . . . .
C7 C 0.46194(14) 0.7024(3) 0.31187(8) 0.0488(6) Uani 1 1 d . . . . .
H7A H 0.470303 0.813727 0.323531 0.059 Uiso 1 1 calc R . . . .
H7B H 0.470925 0.705355 0.280377 0.059 Uiso 1 1 calc R . . . .
C3 C 0.64124(14) 0.4145(3) 0.38077(8) 0.0498(6) Uani 1 1 d . . . . .
H3 H 0.681541 0.353937 0.396357 0.060 Uiso 1 1 calc R . . . .
C4 C 0.65706(14) 0.5205(3) 0.34782(9) 0.0514(6) Uani 1 1 d . . . . .
H4 H 0.708357 0.532048 0.340454 0.062 Uiso 1 1 calc R . . . .
C16 C 0.27940(12) 0.5211(2) 0.34957(6) 0.0317(5) Uani 1 1 d . . . . .
H16 H 0.264718 0.450420 0.371841 0.038 Uiso 1 1 calc R . . . .
C18 C 0.40047(12) 0.3754(2) 0.42188(6) 0.0315(4) Uani 1 1 d . . . . .
C15 C 0.22122(12) 0.5897(2) 0.31979(6) 0.0324(4) Uani 1 1 d . . . . .
B1 B 0.42071(15) 0.4713(3) 0.37895(7) 0.0337(5) Uani 1 1 d . . . . .
F8A F 0.3062(3) 0.0021(7) 0.53208(19) 0.0774(16) Uani 0.554(8) 1 d D U P A 2
F7A F 0.4148(3) 0.0459(13) 0.5579(3) 0.129(3) Uani 0.554(8) 1 d D U P A 2
F9A F 0.3233(7) 0.2084(5) 0.5682(2) 0.170(4) Uani 0.554(8) 1 d D U P A 2

loop_
_atom_site_aniso_label
_atom_site_aniso_U_11
_atom_site_aniso_U_22
_atom_site_aniso_U_33
_atom_site_aniso_U_23
_atom_site_aniso_U_13
_atom_site_aniso_U_12
F8 0.437(18) 0.022(2) 0.059(4) 0.004(2) 0.095(8) -0.009(6)
F1 0.0847(11) 0.0345(7) 0.0522(8) 0.0016(6) 0.0251(8) -0.0118(7)
F9 0.040(3) 0.203(8) 0.081(4) 0.084(5) 0.030(2) 0.037(3)
F6 0.0863(11) 0.0475(8) 0.0544(9) -0.0139(7) 0.0036(8) -0.0145(8)
F7 0.070(3) 0.102(5) 0.033(2) 0.033(2) -0.0042(17) -0.021(3)
F3 0.1483(17) 0.0398(8) 0.0382(8) -0.0042(6) -0.0019(9) -0.0156(9)
F2 0.0598(10) 0.0343(7) 0.1280(16) 0.0058(8) 0.0140(10) 0.0077(7)
F4 0.1681(18) 0.0428(8) 0.0292(7) 0.0005(6) 0.0060(9) 0.0183(10)
F5 0.0648(11) 0.0871(12) 0.0796(11) -0.0351(10) 0.0063(9) 0.0197(9)
C26 0.0787(19) 0.0460(14) 0.0405(14) 0.0140(11) 0.0069(13) -0.0052(13)
C10 0.0456(13) 0.0285(10) 0.0216(10) 0.0001(8) 0.0047(9) 0.0041(9)
C19 0.0425(13) 0.0301(10) 0.0308(11) 0.0030(8) -0.0007(9) 0.0041(9)
C9 0.0505(14) 0.0327(10) 0.0237(10) 0.0055(8) 0.0104(9) 0.0029(9)
C20 0.0528(14) 0.0258(10) 0.0398(12) 0.0059(9) -0.0004(10) 0.0020(9)
C17 0.0429(12) 0.0289(10) 0.0238(10) 0.0019(8) 0.0065(8) 0.0029(9)
C14 0.0442(13) 0.0392(11) 0.0336(11) 0.0055(9) 0.0046(10) -0.0015(10)
C1 0.0415(12) 0.0369(11) 0.0304(11) -0.0033(9) 0.0039(9) 0.0032(9)
C8 0.0447(13) 0.0337(10) 0.0245(10) 0.0013(8) 0.0092(9) 0.0026(9)
C23 0.0422(12) 0.0299(10) 0.0278(10) 0.0037(8) 0.0017(9) 0.0014(9)
C2 0.0451(14) 0.0461(13) 0.0377(12) -0.0039(10) -0.0004(10) 0.0041(11)
C21 0.0520(14) 0.0345(11) 0.0318(11) 0.0098(9) 0.0041(10) 0.0017(10)
C11 0.0542(15) 0.0409(12) 0.0273(11) 0.0073(9) 0.0031(10) 0.0041(10)
C22 0.0499(13) 0.0358(11) 0.0277(10) 0.0030(9) 0.0057(9) 0.0008(10)
C6 0.0419(13) 0.0433(12) 0.0306(11) -0.0051(9) 0.0088(9) -0.0004(10)
C25 0.0533(14) 0.0344(11) 0.0287(11) 0.0022(9) 0.0058(10) 0.0019(10)
C24 0.0592(15) 0.0292(11) 0.0375(12) 0.0009(9) -0.0016(10) 0.0052(11)
C5 0.0436(14) 0.0547(14) 0.0387(12) -0.0048(11) 0.0091(10) -0.0049(11)
C12 0.0495(15) 0.0514(14) 0.0343(12) 0.0053(10) -0.0057(10) 0.0055(11)
C13 0.0413(13) 0.0533(14) 0.0396(12) 0.0046(11) -0.0018(10) -0.0005(11)
C7 0.0478(14) 0.0573(15) 0.0428(13) 0.0175(11) 0.0115(11) -0.0001(12)
C3 0.0422(14) 0.0544(15) 0.0513(14) -0.0100(12) -0.0023(11) 0.0072(11)
C4 0.0371(13) 0.0653(16) 0.0522(15) -0.0138(13) 0.0075(11) -0.0009(12)
C16 0.0435(12) 0.0278(10) 0.0243(10) 0.0037(8) 0.0063(8) 0.0017(9)
C18 0.0362(11) 0.0298(10) 0.0279(10) 0.0036(8) 0.0000(8) 0.0047(9)
C15 0.0427(12) 0.0299(10) 0.0246(9) 0.0007(8) 0.0045(8) 0.0034(9)
B1 0.0473(15) 0.0291(11) 0.0249(11) -0.0010(9) 0.0036(10) 0.0011(10)
F8A 0.080(3) 0.080(3) 0.075(3) 0.034(2) 0.0217(19) -0.027(2)
F7A 0.085(3) 0.167(7) 0.126(6) 0.121(5) -0.030(3) -0.025(3)
F9A 0.416(13) 0.039(2) 0.075(4) -0.005(2) 0.131(6) -0.012(4)

loop_
_atom_type_symbol
_atom_type_description
_atom_type_scat_dispersion_real
_atom_type_scat_dispersion_imag
_atom_type_scat_source
C C 0.0033 0.0016 'International Tables Vol C Tables 4.2.6.8 and 6.1.1.4'
H H 0.0000 0.0000 'International Tables Vol C Tables 4.2.6.8 and 6.1.1.4'
B B 0.0013 0.0007 'International Tables Vol C Tables 4.2.6.8 and 6.1.1.4'
F F 0.0171 0.0103 'International Tables Vol C Tables 4.2.6.8 and 6.1.1.4'

loop_
_geom_angle_atom_site_label_1
_geom_angle_atom_site_label_2
_geom_angle_atom_site_label_3
_geom_angle
_geom_angle_site_symmetry_1
_geom_angle_site_symmetry_3
_geom_angle_publ_flag
F8 C26 F9 109.9(7) . . ?
F8 C26 F7 107.7(6) . . ?
F8 C26 C21 118.1(4) . . ?
F9 C26 F7 95.9(4) . . ?
F9 C26 C21 111.8(3) . . ?
F7 C26 C21 111.1(3) . . ?
F8A C26 C21 110.7(3) . . ?
F7A C26 C21 111.2(3) . . ?
F7A C26 F8A 100.2(4) . . ?
F9A C26 C21 115.1(3) . . ?
F9A C26 F8A 104.7(5) . . ?
F9A C26 F7A 113.7(5) . . ?
C9 C10 C11 122.78(18) . . ?
C9 C10 C15 118.53(18) . . ?
C11 C10 C15 118.7(2) . . ?
C20 C19 C24 116.56(18) . . ?
C20 C19 C18 122.59(19) . . ?
C18 C19 C24 120.84(18) . . ?
C10 C9 H9 118.8 . . ?
C8 C9 C10 122.47(18) . . ?
C8 C9 H9 118.8 . . ?
C19 C20 H20 120.0 . . ?
C21 C20 C19 119.98(19) . . ?
C21 C20 H20 120.0 . . ?
C8 C17 B1 118.67(19) . . ?
C16 C17 C8 118.30(18) . . ?
C16 C17 B1 123.00(18) . . ?
C13 C14 H14 119.7 . . ?
C13 C14 C15 120.6(2) . . ?
C15 C14 H14 119.7 . . ?
C2 C1 C6 118.1(2) . . ?
C2 C1 B1 123.7(2) . . ?
C6 C1 B1 118.16(19) . . ?
C9 C8 C17 119.51(19) . . ?
C9 C8 C7 119.98(18) . . ?
C17 C8 C7 120.46(19) . . ?
C22 C23 C25 116.65(18) . . ?
C22 C23 C18 122.84(19) . . ?
C18 C23 C25 120.46(17) . . ?
C1 C2 H2 119.1 . . ?
C3 C2 C1 121.8(2) . . ?
C3 C2 H2 119.1 . . ?
C20 C21 C26 120.5(2) . . ?
C20 C21 C22 119.76(19) . . ?
C22 C21 C26 119.7(2) . . ?
C10 C11 H11 119.6 . . ?
C12 C11 C10 120.8(2) . . ?
C12 C11 H11 119.6 . . ?
C23 C22 H22 120.2 . . ?
C21 C22 C23 119.5(2) . . ?
C21 C22 H22 120.2 . . ?
C1 C6 C7 121.79(19) . . ?
C5 C6 C1 119.2(2) . . ?
C5 C6 C7 118.9(2) . . ?
F1 C25 F2 105.10(18) . . ?
F1 C25 C23 113.68(18) . . ?
F3 C25 F1 105.47(19) . . ?
F3 C25 F2 106.82(19) . . ?
F3 C25 C23 113.20(17) . . ?
F2 C25 C23 111.94(19) . . ?
F6 C24 C19 112.55(19) . . ?
F4 C24 F6 107.02(19) . . ?
F4 C24 F5 106.3(2) . . ?
F4 C24 C19 112.94(17) . . ?
F5 C24 F6 105.33(18) . . ?
F5 C24 C19 112.22(19) . . ?
C6 C5 H5 119.4 . . ?
C4 C5 C6 121.3(2) . . ?
C4 C5 H5 119.4 . . ?
C11 C12 H12 119.6 . . ?
C11 C12 C13 120.9(2) . . ?
C13 C12 H12 119.6 . . ?
C14 C13 C12 120.0(2) . . ?
C14 C13 H13 120.0 . . ?
C12 C13 H13 120.0 . . ?
C8 C7 C6 118.40(19) . . ?
C8 C7 H7A 107.7 . . ?
C8 C7 H7B 107.7 . . ?
C6 C7 H7A 107.7 . . ?
C6 C7 H7B 107.7 . . ?
H7A C7 H7B 107.1 . . ?
C2 C3 H3 120.3 . . ?
C4 C3 C2 119.4(2) . . ?
C4 C3 H3 120.3 . . ?
C5 C4 C3 120.2(2) . . ?
C5 C4 H4 119.9 . . ?
C3 C4 H4 119.9 . . ?
C17 C16 H16 118.6 . . ?
C17 C16 C15 122.89(18) . . ?
C15 C16 H16 118.6 . . ?
C19 C18 B1 123.58(18) . . ?
C23 C18 C19 115.29(18) . . ?
C23 C18 B1 121.12(17) . . ?
C14 C15 C10 118.98(18) . . ?
C16 C15 C10 118.28(19) . . ?
C16 C15 C14 122.74(18) . . ?
C17 B1 C1 119.31(18) . . ?
C17 B1 C18 120.84(19) . . ?
C1 B1 C18 119.85(19) . . ?

loop_
_geom_bond_atom_site_label_1
_geom_bond_atom_site_label_2
_geom_bond_distance
_geom_bond_site_symmetry_2
_geom_bond_publ_flag
F8 C26 1.233(6) . ?
F1 C25 1.329(2) . ?
F9 C26 1.335(6) . ?
F6 C24 1.330(3) . ?
F7 C26 1.364(5) . ?
F3 C25 1.323(3) . ?
F2 C25 1.335(3) . ?
F4 C24 1.321(3) . ?
F5 C24 1.328(3) . ?
C26 C21 1.495(3) . ?
C26 F8A 1.320(5) . ?
C26 F7A 1.301(5) . ?
C26 F9A 1.247(6) . ?
C10 C9 1.411(3) . ?
C10 C11 1.418(3) . ?
C10 C15 1.423(3) . ?
C19 C20 1.390(3) . ?
C19 C24 1.500(3) . ?
C19 C18 1.406(3) . ?
C9 H9 0.9500 . ?
C9 C8 1.372(3) . ?
C20 H20 0.9500 . ?
C20 C21 1.379(3) . ?
C17 C8 1.434(3) . ?
C17 C16 1.382(3) . ?
C17 B1 1.542(3) . ?
C14 H14 0.9500 . ?
C14 C13 1.371(3) . ?
C14 C15 1.421(3) . ?
C1 C2 1.401(3) . ?
C1 C6 1.412(3) . ?
C1 B1 1.546(3) . ?
C8 C7 1.505(3) . ?
C23 C22 1.392(3) . ?
C23 C25 1.499(3) . ?
C23 C18 1.405(3) . ?
C2 H2 0.9500 . ?
C2 C3 1.385(3) . ?
C21 C22 1.387(3) . ?
C11 H11 0.9500 . ?
C11 C12 1.361(3) . ?
C22 H22 0.9500 . ?
C6 C5 1.396(3) . ?
C6 C7 1.509(3) . ?
C5 H5 0.9500 . ?
C5 C4 1.376(4) . ?
C12 H12 0.9500 . ?
C12 C13 1.408(3) . ?
C13 H13 0.9500 . ?
C7 H7A 0.9900 . ?
C7 H7B 0.9900 . ?
C3 H3 0.9500 . ?
C3 C4 1.382(4) . ?
C4 H4 0.9500 . ?
C16 H16 0.9500 . ?
C16 C15 1.411(3) . ?
C18 B1 1.601(3) . ?
